data_4002653
loop_
_publ_author_name
'Fedotov, Stanislav S.'
'Khasanova, Nellie R.'
'Samarin, Aleksandr Sh.'
'Drozhzhin, Oleg A.'
'Batuk, Dmitry'
'Karakulina, Olesia M.'
'Hadermann, Joke'
'Abakumov, Artem M.'
'Antipov, Evgeny V.'

_publ_section_title
;
 AVPO4F (A = Li, K): A 4 V Cathode Material for High-Power Rechargeable
 Batteries
;
_journal_issue 2
_journal_name_full 'Chemistry of Materials'
_journal_page_first 411
_journal_paper_doi 10.1021/acs.chemmater.5b04065
_journal_volume 28
_journal_year 2016
_chemical_formula_sum 'F K0.119 Li0.7 O4 P V'
_chemical_formula_weight 174.4
_space_group_IT_number 52
_symmetry_cell_setting orthorhombic
_symmetry_Int_Tables_number 52
_symmetry_space_group_name_Hall '-P 2n 2bc'
_symmetry_space_group_name_H-M 'P n a n'
_cell_angle_alpha 90
_cell_angle_beta 90
_cell_angle_gamma 90
_cell_formula_units_Z 8
_cell_length_a 12.7943(8)
_cell_length_b 6.3019(4)
_cell_length_c 10.5770(5)
_cell_measurement_temperature 293
_cell_volume 852.81(9)
_computing_structure_refinement '(Jana2006; Petricek, Dusek & Palatinus, 2006)'
_diffrn_ambient_temperature 293
_diffrn_measured_fraction_theta_full 0.89
_diffrn_measured_fraction_theta_max 0.88
_diffrn_measurement_device_type 'PETS Diffractometer'
_diffrn_radiation_probe electron
_diffrn_radiation_type electron
_diffrn_radiation_wavelength 0.0251
_diffrn_reflns_av_R_equivalents 0.4322
_diffrn_reflns_av_unetI/netI 0.0298
_diffrn_reflns_limit_h_max 17
_diffrn_reflns_limit_h_min -17
_diffrn_reflns_limit_k_max 8
_diffrn_reflns_limit_k_min -8
_diffrn_reflns_limit_l_max 14
_diffrn_reflns_limit_l_min -14
_diffrn_reflns_number 3689
_diffrn_reflns_theta_full 0.98
_diffrn_reflns_theta_max 0.98
_diffrn_reflns_theta_min 0.21
_exptl_absorpt_coefficient_mu 0
_exptl_crystal_density_diffrn 2.717
_exptl_crystal_F_000 669
_refine_diff_density_max 1.11
_refine_diff_density_min -0.74
_refine_ls_extinction_method none
_refine_ls_goodness_of_fit_gt 11.34
_refine_ls_goodness_of_fit_ref 8.38
_refine_ls_number_constraints 0
_refine_ls_number_parameters 19
_refine_ls_number_reflns 1957
_refine_ls_number_restraints 0
_refine_ls_R_factor_all 0.3257
_refine_ls_R_factor_gt 0.2502
_refine_ls_shift/su_max 0.0463
_refine_ls_shift/su_mean 0.0090
_refine_ls_structure_factor_coef F
_refine_ls_weighting_details w=1/(\s^2^(F)+0.0001F^2^)
_refine_ls_weighting_scheme sigma
_refine_ls_wR_factor_gt 0.2521
_refine_ls_wR_factor_ref 0.2544
_reflns_number_gt 1057
_reflns_number_total 1957
_reflns_threshold_expression I>3\s(I)
_cod_data_source_file cm5b04065_si_004.cif
_cod_data_source_block I
_cod_depositor_comments 'Adding full bibliography for 4002653--4002655.cif.'
_cod_original_formula_sum 'F1 K0.119 Li0.7 O4 P1 V1'
_cod_database_code 4002653

loop_
_space_group_symop_id
_space_group_symop_operation_xyz
1 x,y,z
2 -x+1/2,-y+1/2,z+1/2
3 -x+1/2,y,-z
4 x,-y+1/2,-z+1/2
5 -x,-y,-z
6 x+1/2,y+1/2,-z+1/2
7 x+1/2,-y,z
8 -x,y+1/2,z+1/2

loop_
_atom_site_label
_atom_site_type_symbol
_atom_site_fract_x
_atom_site_fract_y
_atom_site_fract_z
_atom_site_adp_type
_atom_site_U_iso_or_equiv
_atom_site_site_symmetry_multiplicity
_atom_site_occupancy
_atom_site_calc_flag
V1 V 0 0 0 Uiso 0 4 1 d
V2 V 0.1287(4) 0.25 0.75 Uiso 0 4 1 d
F1 F 0.0246(6) 0.2767(16) 0.6190(7) Uiso 0 8 1 d
Li1 Li 0.838(2) 0.406(5) 0.802(2) Uiso 0 8 0.2 d
K1 K 0.838(2) 0.406(5) 0.802(2) Uiso 0 8 0.119(10) d
Li2 Li 0.649(2) 0.75 0.25 Uiso 0 4 1 d
P11a P 0.25 0.0824(10) 0 Uiso 0 4 1 d
O11a O 0.2390(8) 0.2175(19) -0.1210(6) Uiso 0 8 1 d
O21a O 0.1531(8) -0.0614(19) 0.0143(6) Uiso 0 8 1 d
P11b P -0.0628(5) 0.25 0.25 Uiso 0 4 1 d
O11b O -0.1345(14) 0.061(3) 0.2836(8) Uiso 0 8 1 d
O21b O 0.0111(14) 0.296(3) 0.3620(8) Uiso 0 8 1 d

loop_
_geom_bond_atom_site_label_1
_geom_bond_atom_site_label_2
_geom_bond_site_symmetry_2
_geom_bond_distance
V1 F1 4_555 1.915(9)
V1 F1 8_544 1.915(9)
V1 O21a . 2.002(11)
V1 O21a 5_555 2.002(11)
V1 O21b 4_555 1.950(13)
V1 O21b 8_544 1.950(13)
V2 F1 . 1.928(8)
V2 F1 4_556 1.928(8)
V2 Li2 5_666 2.84(3)
V2 O11a 1_556 1.974(10)
V2 O11a 4_555 1.974(10)
V2 O11b 5_556 1.995(17)
V2 O11b 8_555 1.995(17)
F1 F1 4_556 2.791(11)
F1 Li1 4_456 2.78(3)
F1 K1 4_456 2.78(3)
F1 O11a 4_555 2.744(13)
F1 O21a 4_555 2.813(14)
F1 O21a 8_555 2.727(13)
F1 O11b 5_556 2.752(19)
F1 O11b 8_555 2.868(17)
F1 O21b . 2.726(11)
F1 O21b 5_566 2.74(2)
Li1 Li1 4_556 2.25(4)
Li1 K1 . 0
Li1 K1 4_556 2.25(4)
Li1 Li2 2_665 2.24(3)
Li1 O11a 7_566 2.81(3)
Li1 O21a 5_656 2.92(3)
Li1 O11b 2_555 2.62(3)
K1 K1 4_556 2.25(4)
K1 Li2 2_665 2.24(3)
K1 O11a 7_566 2.81(3)
K1 O21a 5_656 2.92(3)
K1 O11b 2_555 2.62(3)
Li2 O11a 5_665 1.99(2)
Li2 O11a 8_655 1.99(2)
Li2 P11b 6_555 2.71(3)
Li2 O21b 6_555 2.15(3)
Li2 O21b 7_565 2.15(3)
P11a O11a . 1.544(9)
P11a O11a 3_555 1.544(9)
P11a O21a . 1.544(12)
P11a O21a 3_555 1.544(12)
O11a O11a 3_555 2.576(10)
O11a O11a 4_554 2.759(10)
O11a O21a . 2.519(15)
O11a O21a 3_555 2.504(15)
O11a O11b 5_555 2.799(18)
O11a O11b 8_554 2.74(2)
O21a O21a 3_555 2.499(15)
O21a O21b 4_555 2.794(19)
O21a O21b 8_544 2.795(18)
P11b O11b . 1.544(18)
P11b O11b 4_555 1.544(18)
P11b O21b . 1.544(13)
P11b O21b 4_555 1.544(13)
O11b O11b 4_555 2.48(2)
O11b O21b . 2.52(2)
O11b O21b 4_555 2.58(2)
O21b O21b 4_555 2.440(13)
